data_7154737
loop_
_publ_author_name
'Sol\`a, Jordi'
'Bolte, Michael'
'Alfonso, Ignacio'

_publ_section_title
;
 Conformational promiscuity in triazolamers derived from quaternary amino
 acids mimics peptide behaviour.
;
_journal_issue 44
_journal_name_full 'Organic &amp; biomolecular chemistry'
_journal_page_first 10797
_journal_page_last 10801
_journal_paper_doi 10.1039/c5ob01461a
_journal_volume 13
_journal_year 2015
_chemical_absolute_configuration syn
_chemical_formula_moiety 'C30 H39 N15 O2'
_chemical_formula_sum 'C30 H39 N15 O2'
_chemical_formula_weight 641.76
_space_group_crystal_system monoclinic
_space_group_IT_number 4
_space_group_name_Hall 'P 2yb'
_space_group_name_H-M_alt 'P 1 21 1'
_symmetry_space_group_name_Hall 'P 2yb'
_symmetry_space_group_name_H-M 'P 1 21 1'
_atom_sites_solution_hydrogens geom
_audit_creation_method SHELXL-2014/6
_audit_update_record
;
2015-06-15 deposited with the CCDC.
2015-10-02 downloaded from the CCDC.
;
_cell_angle_alpha 90
_cell_angle_beta 90.072(13)
_cell_angle_gamma 90
_cell_formula_units_Z 2
_cell_length_a 5.8503(9)
_cell_length_b 11.3224(12)
_cell_length_c 24.444(4)
_cell_measurement_reflns_used 7219
_cell_measurement_temperature 173(2)
_cell_measurement_theta_max 25.7
_cell_measurement_theta_min 1.9
_cell_volume 1619.2(4)
_computing_cell_refinement 'X-Area (Stoe & Cie, 2001)'
_computing_data_collection 'X-Area (Stoe & Cie, 2001)'
_computing_data_reduction 'X-Area (Stoe & Cie, 2001)'
_computing_molecular_graphics 'XP in SHELXTL-Plus (Sheldrick, 2008)'
_computing_structure_refinement 'SHELXL-2014/6 (Sheldrick, 2014)'
_diffrn_ambient_temperature 173(2)
_diffrn_measured_fraction_theta_full 0.998
_diffrn_measured_fraction_theta_max 0.983
_diffrn_measurement_device_type 'STOE IPDS II two-circle-diffractometer'
_diffrn_measurement_method \w
_diffrn_radiation_type MoK\a
_diffrn_radiation_wavelength 0.71073
_diffrn_reflns_av_R_equivalents 0.1567
_diffrn_reflns_av_unetI/netI 0.1510
_diffrn_reflns_laue_measured_fraction_full 0.998
_diffrn_reflns_laue_measured_fraction_max 0.983
_diffrn_reflns_limit_h_max 7
_diffrn_reflns_limit_h_min -7
_diffrn_reflns_limit_k_max 12
_diffrn_reflns_limit_k_min -13
_diffrn_reflns_limit_l_max 29
_diffrn_reflns_limit_l_min -29
_diffrn_reflns_number 13020
_diffrn_reflns_point_group_measured_fraction_full 0.932
_diffrn_reflns_point_group_measured_fraction_max 0.911
_diffrn_reflns_theta_full 25.000
_diffrn_reflns_theta_max 25.587
_diffrn_reflns_theta_min 1.982
_exptl_absorpt_coefficient_mu 0.090
_exptl_absorpt_correction_T_max 1.000
_exptl_absorpt_correction_T_min 0.192
_exptl_absorpt_correction_type multi-scan
_exptl_absorpt_process_details 'X-Area (Stoe & Cie, 2001)'
_exptl_crystal_colour colourless
_exptl_crystal_density_diffrn 1.316
_exptl_crystal_description plate
_exptl_crystal_F_000 680
_exptl_crystal_size_max 0.290
_exptl_crystal_size_mid 0.190
_exptl_crystal_size_min 0.020
_refine_diff_density_max 0.274
_refine_diff_density_min -0.338
_refine_diff_density_rms 0.075
_refine_ls_abs_structure_details
; 
 Flack x determined using 994 quotients [(I+)-(I-)]/[(I+)+(I-)] 
 (Parsons, Flack and Wagner, Acta Cryst. B69 (2013) 249-259). 
;
_refine_ls_abs_structure_Flack -2.4(10)
_refine_ls_extinction_method none
_refine_ls_goodness_of_fit_ref 0.926
_refine_ls_hydrogen_treatment constr
_refine_ls_matrix_type full
_refine_ls_number_parameters 424
_refine_ls_number_reflns 5546
_refine_ls_number_restraints 1
_refine_ls_restrained_S_all 0.926
_refine_ls_R_factor_all 0.1158
_refine_ls_R_factor_gt 0.0719
_refine_ls_shift/su_max 0.000
_refine_ls_shift/su_mean 0.000
_refine_ls_structure_factor_coef Fsqd
_refine_ls_weighting_details 'w=1/[\s^2^(Fo^2^)+(0.0788P)^2^] where P=(Fo^2^+2Fc^2^)/3'
_refine_ls_weighting_scheme calc
_refine_ls_wR_factor_gt 0.1638
_refine_ls_wR_factor_ref 0.1830
_reflns_Friedel_coverage 0.757
_reflns_friedel_fraction_full 0.858
_reflns_friedel_fraction_max 0.830
_reflns_number_gt 3271
_reflns_number_total 5546
_reflns_threshold_expression 'I > 2\s(I)'
_cod_data_source_file c5ob01461a2.cif
_cod_data_source_block nacho23
_cod_depositor_comments 'Adding full bibliography for 7154736--7154737.cif.'
_cod_database_code 7154737
_shelx_space_group_comment
; 
The symmetry employed for this shelxl refinement is uniquely defined 
by the following loop, which should always be used as a source of 
symmetry information in preference to the above space-group names. 
They are only intended as comments. 
;
_shelx_estimated_absorpt_t_min 0.974
_shelx_estimated_absorpt_t_max 0.998
_shelxl_version_number 2014/6

loop_
_space_group_symop_operation_xyz
'x, y, z'
'-x, y+1/2, -z'

loop_
_atom_site_label
_atom_site_type_symbol
_atom_site_fract_x
_atom_site_fract_y
_atom_site_fract_z
_atom_site_U_iso_or_equiv
_atom_site_adp_type
_atom_site_occupancy
_atom_site_site_symmetry_order
_atom_site_calc_flag
_atom_site_refinement_flags_posn
_atom_site_refinement_flags_adp
O1 O 1.1549(10) 0.0244(6) 0.1980(3) 0.073(2) Uani 1 1 d . .
H1 H 1.1808 -0.0380 0.2155 0.109 Uiso 1 1 calc R U
O2 O 0.8840(14) 0.0444(6) 0.2601(3) 0.073(2) Uani 1 1 d . .
N1 N 0.3947(9) 0.3120(7) 0.9352(3) 0.0503(18) Uani 1 1 d . .
N2 N 0.3740(10) 0.3818(7) 0.8971(3) 0.0496(18) Uani 1 1 d . .
N3 N 0.3366(13) 0.4474(8) 0.8624(4) 0.071(2) Uani 1 1 d . .
C1 C 0.9852(15) 0.0798(8) 0.2200(5) 0.058(3) Uani 1 1 d . .
C2 C 0.5669(12) 0.2306(8) 0.2501(3) 0.048(2) Uani 1 1 d . .
H2A H 0.4134 0.2612 0.2407 0.058 Uiso 1 1 calc R U
H2B H 0.5554 0.1437 0.2540 0.058 Uiso 1 1 calc R U
C3 C 0.9669(10) 0.3318(6) 0.4281(3) 0.0360(17) Uani 1 1 d . .
C31 C 1.1535(12) 0.2369(8) 0.4251(3) 0.047(2) Uani 1 1 d . .
H31A H 1.2505 0.2514 0.3932 0.070 Uiso 1 1 calc R U
H31B H 1.2470 0.2400 0.4584 0.070 Uiso 1 1 calc R U
H31C H 1.0825 0.1589 0.4220 0.070 Uiso 1 1 calc R U
C32 C 1.0773(12) 0.4527(7) 0.4337(3) 0.0416(18) Uani 1 1 d . .
H32A H 1.1719 0.4686 0.4014 0.062 Uiso 1 1 calc R U
H32B H 0.9581 0.5132 0.4366 0.062 Uiso 1 1 calc R U
H32C H 1.1732 0.4544 0.4666 0.062 Uiso 1 1 calc R U
C4 C 0.4516(10) 0.3438(6) 0.5962(3) 0.0352(17) Uani 1 1 d . .
C41 C 0.2395(12) 0.2611(9) 0.5981(3) 0.056(2) Uani 1 1 d . .
H41A H 0.1456 0.2739 0.5654 0.083 Uiso 1 1 calc R U
H41B H 0.2901 0.1786 0.5992 0.083 Uiso 1 1 calc R U
H41C H 0.1491 0.2787 0.6308 0.083 Uiso 1 1 calc R U
C42 C 0.3804(14) 0.4729(8) 0.5959(4) 0.051(2) Uani 1 1 d . .
H42A H 0.2923 0.4895 0.5626 0.077 Uiso 1 1 calc R U
H42B H 0.2862 0.4894 0.6281 0.077 Uiso 1 1 calc R U
H42C H 0.5170 0.5230 0.5967 0.077 Uiso 1 1 calc R U
C5 C 0.9337(10) 0.1649(7) 0.7494(3) 0.0379(18) Uani 1 1 d . .
C51 C 1.1735(11) 0.2191(8) 0.7563(3) 0.053(2) Uani 1 1 d . .
H51A H 1.2516 0.2200 0.7208 0.079 Uiso 1 1 calc R U
H51B H 1.1594 0.3001 0.7700 0.079 Uiso 1 1 calc R U
H51C H 1.2621 0.1718 0.7823 0.079 Uiso 1 1 calc R U
C52 C 0.9451(14) 0.0416(8) 0.7280(3) 0.051(2) Uani 1 1 d . .
H52A H 1.0176 0.0418 0.6919 0.076 Uiso 1 1 calc R U
H52B H 1.0351 -0.0073 0.7531 0.076 Uiso 1 1 calc R U
H52C H 0.7902 0.0094 0.7250 0.076 Uiso 1 1 calc R U
C6 C 0.6341(11) 0.2574(7) 0.9396(3) 0.0410(19) Uani 1 1 d . .
C7 C 0.7993(12) 0.3563(8) 0.9567(4) 0.050(2) Uani 1 1 d . .
H7A H 0.7547 0.3869 0.9927 0.075 Uiso 1 1 calc R U
H7B H 0.9552 0.3248 0.9587 0.075 Uiso 1 1 calc R U
H7C H 0.7936 0.4202 0.9297 0.075 Uiso 1 1 calc R U
C8 C 0.6018(12) 0.1583(8) 0.9832(3) 0.0448(19) Uani 1 1 d . .
H8 H 0.4937 0.0987 0.9676 0.054 Uiso 1 1 calc R U
C9 C 0.8333(16) 0.0958(9) 0.9926(4) 0.065(3) Uani 1 1 d . .
H9A H 0.8946 0.0690 0.9574 0.097 Uiso 1 1 calc R U
H9B H 0.9410 0.1511 1.0095 0.097 Uiso 1 1 calc R U
H9C H 0.8111 0.0276 1.0167 0.097 Uiso 1 1 calc R U
C10 C 0.5024(16) 0.2008(9) 1.0367(4) 0.066(3) Uani 1 1 d . .
H10A H 0.3559 0.2401 1.0299 0.100 Uiso 1 1 calc R U
H10B H 0.4785 0.1332 1.0611 0.100 Uiso 1 1 calc R U
H10C H 0.6083 0.2566 1.0540 0.100 Uiso 1 1 calc R U
C11 C 0.9270(12) 0.1945(7) 0.1905(3) 0.045(2) Uani 1 1 d . .
C12 C 0.7330(11) 0.2601(7) 0.2044(3) 0.0371(17) Uani 1 1 d . .
C13 C 0.6914(12) 0.3649(7) 0.1756(3) 0.0429(19) Uani 1 1 d . .
H13 H 0.5582 0.4095 0.1839 0.051 Uiso 1 1 calc R U
C14 C 0.8382(14) 0.4053(8) 0.1356(3) 0.049(2) Uani 1 1 d . .
H14 H 0.8055 0.4765 0.1165 0.059 Uiso 1 1 calc R U
C15 C 1.0340(13) 0.3412(8) 0.1234(3) 0.050(2) Uani 1 1 d . .
H15 H 1.1392 0.3690 0.0968 0.060 Uiso 1 1 calc R U
C16 C 1.0731(13) 0.2365(8) 0.1506(4) 0.052(2) Uani 1 1 d . .
H16 H 1.2049 0.1916 0.1416 0.062 Uiso 1 1 calc R U
N21 N 0.6411(9) 0.2821(5) 0.3024(3) 0.0404(16) Uani 1 1 d . .
N22 N 0.5447(10) 0.3802(7) 0.3222(3) 0.0497(17) Uani 1 1 d . .
N23 N 0.6498(10) 0.4088(6) 0.3684(3) 0.0442(16) Uani 1 1 d . .
C24 C 0.8134(10) 0.3257(6) 0.3777(3) 0.0328(16) Uani 1 1 d . .
C25 C 0.8123(12) 0.2455(7) 0.3368(3) 0.046(2) Uani 1 1 d . .
H25 H 0.9087 0.1786 0.3327 0.055 Uiso 1 1 calc R U
N31 N 0.8217(8) 0.3071(5) 0.4774(2) 0.0331(14) Uani 1 1 d . .
N32 N 0.7795(11) 0.1957(6) 0.4919(3) 0.0435(16) Uani 1 1 d . .
N33 N 0.6416(10) 0.1988(5) 0.5343(3) 0.0418(15) Uani 1 1 d . .
C34 C 0.5997(9) 0.3127(6) 0.5480(3) 0.0318(16) Uani 1 1 d . .
C35 C 0.7132(11) 0.3818(6) 0.5111(3) 0.0365(17) Uani 1 1 d . .
H35 H 0.7150 0.4656 0.5097 0.044 Uiso 1 1 calc R U
N41 N 0.5866(8) 0.3193(5) 0.6473(2) 0.0348(14) Uani 1 1 d . .
N42 N 0.6224(14) 0.4053(6) 0.6839(3) 0.064(2) Uani 1 1 d . .
N43 N 0.7457(14) 0.3558(7) 0.7240(3) 0.067(2) Uani 1 1 d . .
C44 C 0.7894(10) 0.2415(6) 0.7119(3) 0.0325(16) Uani 1 1 d . .
C45 C 0.6790(10) 0.2165(6) 0.6644(3) 0.0337(16) Uani 1 1 d . .
H45 H 0.6688 0.1419 0.6468 0.040 Uiso 1 1 calc R U
N51 N 0.8240(8) 0.1659(5) 0.8043(2) 0.0343(14) Uani 1 1 d . .
N52 N 0.6624(11) 0.0861(6) 0.8158(3) 0.0485(17) Uani 1 1 d . .
N53 N 0.5834(11) 0.1111(6) 0.8650(3) 0.0495(18) Uani 1 1 d . .
C54 C 0.6939(10) 0.2078(6) 0.8854(3) 0.0346(16) Uani 1 1 d . .
C55 C 0.8469(10) 0.2421(7) 0.8464(3) 0.0365(17) Uani 1 1 d . .
H55 H 0.9495 0.3070 0.8484 0.044 Uiso 1 1 calc R U

loop_
_atom_site_aniso_label
_atom_site_aniso_U_11
_atom_site_aniso_U_22
_atom_site_aniso_U_33
_atom_site_aniso_U_23
_atom_site_aniso_U_13
_atom_site_aniso_U_12
O1 0.044(3) 0.046(4) 0.127(6) 0.012(4) -0.015(4) 0.012(3)
O2 0.102(5) 0.037(4) 0.078(5) 0.000(4) -0.023(5) 0.007(4)
N1 0.028(3) 0.058(5) 0.065(4) 0.003(4) 0.001(3) 0.011(3)
N2 0.029(3) 0.055(5) 0.066(4) -0.009(4) -0.004(3) 0.008(3)
N3 0.058(4) 0.073(6) 0.081(6) 0.009(5) -0.014(4) 0.018(4)
C1 0.044(5) 0.038(5) 0.091(7) -0.014(5) -0.029(5) -0.001(4)
C2 0.035(4) 0.056(6) 0.052(5) -0.001(4) -0.008(3) -0.012(4)
C3 0.031(3) 0.031(4) 0.046(4) -0.003(3) -0.010(3) -0.002(3)
C31 0.031(3) 0.054(5) 0.055(5) -0.002(4) -0.008(3) 0.006(3)
C32 0.037(4) 0.033(4) 0.055(5) 0.001(4) 0.000(3) -0.011(3)
C4 0.023(3) 0.040(4) 0.043(4) 0.002(3) -0.003(3) 0.003(3)
C41 0.031(3) 0.078(7) 0.058(5) 0.013(5) -0.009(3) -0.017(4)
C42 0.052(5) 0.049(5) 0.053(5) -0.001(4) -0.004(4) 0.021(4)
C5 0.016(3) 0.046(5) 0.052(4) 0.002(4) -0.003(3) 0.006(3)
C51 0.021(3) 0.078(7) 0.058(5) 0.002(5) -0.001(3) -0.003(4)
C52 0.052(4) 0.048(5) 0.052(5) -0.007(4) -0.009(4) 0.021(4)
C6 0.024(3) 0.033(4) 0.065(5) -0.010(4) -0.010(3) 0.010(3)
C7 0.035(3) 0.053(6) 0.063(5) -0.007(4) -0.003(3) -0.005(4)
C8 0.037(4) 0.045(5) 0.052(5) -0.001(4) 0.003(3) 0.009(4)
C9 0.065(6) 0.065(7) 0.064(6) 0.009(5) -0.007(5) 0.021(5)
C10 0.060(5) 0.068(7) 0.072(6) -0.001(5) -0.002(5) 0.003(5)
C11 0.037(4) 0.033(4) 0.064(5) -0.010(4) -0.017(4) -0.003(3)
C12 0.033(3) 0.032(4) 0.046(4) -0.001(3) -0.012(3) -0.003(3)
C13 0.037(3) 0.038(5) 0.055(5) -0.005(4) -0.009(3) 0.002(3)
C14 0.052(4) 0.044(5) 0.051(5) 0.005(4) -0.004(4) 0.007(4)
C15 0.043(4) 0.055(6) 0.052(5) -0.006(4) -0.001(3) -0.006(4)
C16 0.038(4) 0.043(5) 0.074(6) -0.013(4) -0.014(4) 0.009(4)
N21 0.032(3) 0.037(4) 0.052(4) 0.006(3) -0.012(3) 0.000(3)
N22 0.037(3) 0.061(5) 0.051(4) -0.002(4) -0.001(3) 0.011(3)
N23 0.033(3) 0.046(4) 0.053(4) -0.011(3) -0.005(3) 0.011(3)
C24 0.028(3) 0.030(4) 0.040(4) -0.001(3) -0.003(3) -0.002(3)
C25 0.039(4) 0.038(4) 0.061(5) 0.010(4) -0.017(4) -0.004(3)
N31 0.028(3) 0.022(3) 0.049(4) 0.000(3) -0.003(3) -0.001(2)
N32 0.045(3) 0.022(4) 0.063(4) 0.001(3) 0.002(3) -0.001(3)
N33 0.040(3) 0.028(4) 0.057(4) 0.001(3) 0.006(3) -0.002(3)
C34 0.021(3) 0.025(4) 0.050(4) 0.005(3) -0.005(3) -0.002(3)
C35 0.034(3) 0.022(4) 0.054(4) 0.000(4) -0.007(3) 0.000(3)
N41 0.029(3) 0.031(3) 0.044(3) 0.000(3) -0.006(2) -0.003(3)
N42 0.093(5) 0.028(4) 0.072(5) -0.003(4) -0.042(4) 0.007(4)
N43 0.082(5) 0.043(5) 0.075(5) 0.006(4) -0.042(4) -0.006(4)
C44 0.029(3) 0.023(4) 0.046(4) -0.002(3) -0.001(3) 0.000(3)
C45 0.030(3) 0.023(4) 0.049(4) -0.006(3) -0.003(3) 0.005(3)
N51 0.023(3) 0.033(4) 0.046(3) 0.004(3) -0.003(2) 0.000(3)
N52 0.042(3) 0.045(4) 0.059(4) 0.000(3) -0.003(3) -0.018(3)
N53 0.044(3) 0.051(5) 0.053(4) -0.005(3) -0.001(3) -0.018(3)
C54 0.022(3) 0.028(4) 0.053(4) -0.002(3) -0.004(3) 0.001(3)
C55 0.024(3) 0.040(4) 0.045(4) -0.008(4) -0.002(3) -0.004(3)

loop_
_atom_type_symbol
_atom_type_description
_atom_type_scat_dispersion_real
_atom_type_scat_dispersion_imag
_atom_type_scat_source
C C 0.0033 0.0016 'International Tables Vol C Tables 4.2.6.8 and 6.1.1.4'
H H 0.0000 0.0000 'International Tables Vol C Tables 4.2.6.8 and 6.1.1.4'
N N 0.0061 0.0033 'International Tables Vol C Tables 4.2.6.8 and 6.1.1.4'
O O 0.0106 0.0060 'International Tables Vol C Tables 4.2.6.8 and 6.1.1.4'

loop_
_geom_angle_atom_site_label_1
_geom_angle_atom_site_label_2
_geom_angle_atom_site_label_3
_geom_angle
C1 O1 H1 109.5
N2 N1 C6 113.7(7)
N3 N2 N1 174.6(8)
O2 C1 O1 123.5(9)
O2 C1 C11 123.7(9)
O1 C1 C11 112.8(10)
N21 C2 C12 111.3(5)
N21 C2 H2A 109.4
C12 C2 H2A 109.4
N21 C2 H2B 109.4
C12 C2 H2B 109.4
H2A C2 H2B 108.0
N31 C3 C32 109.7(6)
N31 C3 C24 107.9(5)
C32 C3 C24 111.3(6)
N31 C3 C31 108.1(6)
C32 C3 C31 109.4(6)
C24 C3 C31 110.4(6)
C3 C31 H31A 109.5
C3 C31 H31B 109.5
H31A C31 H31B 109.5
C3 C31 H31C 109.5
H31A C31 H31C 109.5
H31B C31 H31C 109.5
C3 C32 H32A 109.5
C3 C32 H32B 109.5
H32A C32 H32B 109.5
C3 C32 H32C 109.5
H32A C32 H32C 109.5
H32B C32 H32C 109.5
N41 C4 C34 107.8(5)
N41 C4 C42 109.0(6)
C34 C4 C42 112.2(6)
N41 C4 C41 106.4(6)
C34 C4 C41 110.0(6)
C42 C4 C41 111.1(7)
C4 C41 H41A 109.5
C4 C41 H41B 109.5
H41A C41 H41B 109.5
C4 C41 H41C 109.5
H41A C41 H41C 109.5
H41B C41 H41C 109.5
C4 C42 H42A 109.5
C4 C42 H42B 109.5
H42A C42 H42B 109.5
C4 C42 H42C 109.5
H42A C42 H42C 109.5
H42B C42 H42C 109.5
N51 C5 C52 110.0(7)
N51 C5 C44 107.5(5)
C52 C5 C44 110.4(6)
N51 C5 C51 107.0(6)
C52 C5 C51 111.7(6)
C44 C5 C51 110.1(7)
C5 C51 H51A 109.5
C5 C51 H51B 109.5
H51A C51 H51B 109.5
C5 C51 H51C 109.5
H51A C51 H51C 109.5
H51B C51 H51C 109.5
C5 C52 H52A 109.5
C5 C52 H52B 109.5
H52A C52 H52B 109.5
C5 C52 H52C 109.5
H52A C52 H52C 109.5
H52B C52 H52C 109.5
C54 C6 N1 107.9(5)
C54 C6 C7 111.8(6)
N1 C6 C7 107.4(6)
C54 C6 C8 111.5(6)
N1 C6 C8 103.1(6)
C7 C6 C8 114.5(6)
C6 C7 H7A 109.5
C6 C7 H7B 109.5
H7A C7 H7B 109.5
C6 C7 H7C 109.5
H7A C7 H7C 109.5
H7B C7 H7C 109.5
C10 C8 C9 110.8(7)
C10 C8 C6 114.2(7)
C9 C8 C6 108.9(7)
C10 C8 H8 107.5
C9 C8 H8 107.5
C6 C8 H8 107.5
C8 C9 H9A 109.5
C8 C9 H9B 109.5
H9A C9 H9B 109.5
C8 C9 H9C 109.5
H9A C9 H9C 109.5
H9B C9 H9C 109.5
C8 C10 H10A 109.5
C8 C10 H10B 109.5
H10A C10 H10B 109.5
C8 C10 H10C 109.5
H10A C10 H10C 109.5
H10B C10 H10C 109.5
C16 C11 C12 119.5(7)
C16 C11 C1 119.3(8)
C12 C11 C1 121.2(8)
C11 C12 C13 117.9(7)
C11 C12 C2 125.6(7)
C13 C12 C2 116.4(7)
C14 C13 C12 121.9(7)
C14 C13 H13 119.0
C12 C13 H13 119.0
C13 C14 C15 119.5(8)
C13 C14 H14 120.2
C15 C14 H14 120.2
C16 C15 C14 118.9(8)
C16 C15 H15 120.6
C14 C15 H15 120.6
C15 C16 C11 122.3(8)
C15 C16 H16 118.9
C11 C16 H16 118.9
N22 N21 C25 109.8(6)
N22 N21 C2 121.3(5)
C25 N21 C2 128.9(7)
N23 N22 N21 108.3(5)
N22 N23 C24 107.5(6)
C25 C24 N23 109.7(5)
C25 C24 C3 129.1(6)
N23 C24 C3 121.2(6)
C24 C25 N21 104.7(7)
C24 C25 H25 127.6
N21 C25 H25 127.6
N32 N31 C35 110.2(6)
N32 N31 C3 119.6(6)
C35 N31 C3 130.1(6)
N33 N32 N31 107.3(6)
N32 N33 C34 109.4(6)
N33 C34 C35 107.1(7)
N33 C34 C4 121.4(6)
C35 C34 C4 131.5(7)
N31 C35 C34 105.9(6)
N31 C35 H35 127.0
C34 C35 H35 127.0
N42 N41 C45 111.0(5)
N42 N41 C4 120.2(6)
C45 N41 C4 128.8(6)
N41 N42 N43 105.5(6)
N42 N43 C44 110.1(6)
N43 C44 C45 107.2(6)
N43 C44 C5 121.3(6)
C45 C44 C5 131.4(7)
N41 C45 C44 106.0(6)
N41 C45 H45 127.0
C44 C45 H45 127.0
N52 N51 C55 109.9(6)
N52 N51 C5 119.4(6)
C55 N51 C5 130.5(6)
N53 N52 N51 107.2(6)
N52 N53 C54 109.8(7)
N53 C54 C55 106.5(7)
N53 C54 C6 121.2(7)
C55 C54 C6 132.3(6)
N51 C55 C54 106.6(6)
N51 C55 H55 126.7
C54 C55 H55 126.7

loop_
_geom_bond_atom_site_label_1
_geom_bond_atom_site_label_2
_geom_bond_distance
O1 C1 1.292(12)
O1 H1 0.8400
O2 C1 1.215(12)
N1 N2 1.227(10)
N1 C6 1.535(8)
N2 N3 1.149(11)
C1 C11 1.524(13)
C2 N21 1.470(9)
C2 C12 1.520(11)
C2 H2A 0.9900
C2 H2B 0.9900
C3 N31 1.502(9)
C3 C32 1.520(10)
C3 C24 1.524(8)
C3 C31 1.533(10)
C31 H31A 0.9800
C31 H31B 0.9800
C31 H31C 0.9800
C32 H32A 0.9800
C32 H32B 0.9800
C32 H32C 0.9800
C4 N41 1.503(7)
C4 C34 1.506(10)
C4 C42 1.520(11)
C4 C41 1.555(10)
C41 H41A 0.9800
C41 H41B 0.9800
C41 H41C 0.9800
C42 H42A 0.9800
C42 H42B 0.9800
C42 H42C 0.9800
C5 N51 1.488(10)
C5 C52 1.492(12)
C5 C44 1.518(9)
C5 C51 1.541(9)
C51 H51A 0.9800
C51 H51B 0.9800
C51 H51C 0.9800
C52 H52A 0.9800
C52 H52B 0.9800
C52 H52C 0.9800
C6 C54 1.481(11)
C6 C7 1.537(10)
C6 C8 1.559(12)
C7 H7A 0.9800
C7 H7B 0.9800
C7 H7C 0.9800
C8 C10 1.512(13)
C8 C9 1.545(11)
C8 H8 1.0000
C9 H9A 0.9800
C9 H9B 0.9800
C9 H9C 0.9800
C10 H10A 0.9800
C10 H10B 0.9800
C10 H10C 0.9800
C11 C16 1.382(13)
C11 C12 1.399(11)
C12 C13 1.401(10)
C13 C14 1.381(12)
C13 H13 0.9500
C14 C15 1.389(12)
C14 H14 0.9500
C15 C16 1.378(12)
C15 H15 0.9500
C16 H16 0.9500
N21 N22 1.336(9)
N21 C25 1.370(8)
N22 N23 1.325(8)
N23 C24 1.362(9)
C24 C25 1.352(11)
C25 H25 0.9500
N31 N32 1.332(8)
N31 C35 1.341(9)
N32 N33 1.315(9)
N33 C34 1.354(9)
C34 C35 1.366(10)
C35 H35 0.9500
N41 N42 1.338(9)
N41 C45 1.349(9)
N42 N43 1.339(9)
N43 C44 1.352(10)
C44 C45 1.356(9)
C45 H45 0.9500
N51 N52 1.338(9)
N51 C55 1.350(9)
N52 N53 1.320(10)
N53 C54 1.365(9)
C54 C55 1.366(10)
C55 H55 0.9500

loop_
_geom_hbond_atom_site_label_D
_geom_hbond_atom_site_label_H
_geom_hbond_atom_site_label_A
_geom_hbond_distance_DH
_geom_hbond_distance_HA
_geom_hbond_distance_DA
_geom_hbond_angle_DHA
_geom_hbond_site_symmetry_A
O1 H1 N43 0.84 1.95 2.761(10) 160.6 2_746

loop_
_geom_torsion_atom_site_label_1
_geom_torsion_atom_site_label_2
_geom_torsion_atom_site_label_3
_geom_torsion_atom_site_label_4
_geom_torsion
N2 N1 C6 C54 -52.2(9)
N2 N1 C6 C7 68.4(9)
N2 N1 C6 C8 -170.3(7)
C54 C6 C8 C10 -170.3(6)
N1 C6 C8 C10 -54.8(8)
C7 C6 C8 C10 61.6(8)
C54 C6 C8 C9 65.3(8)
N1 C6 C8 C9 -179.3(7)
C7 C6 C8 C9 -62.9(9)
O2 C1 C11 C16 170.1(8)
O1 C1 C11 C16 -9.5(9)
O2 C1 C11 C12 -7.6(11)
O1 C1 C11 C12 172.8(6)
C16 C11 C12 C13 2.0(9)
C1 C11 C12 C13 179.7(6)
C16 C11 C12 C2 -175.1(6)
C1 C11 C12 C2 2.6(10)
N21 C2 C12 C11 87.8(9)
N21 C2 C12 C13 -89.3(7)
C11 C12 C13 C14 -1.6(10)
C2 C12 C13 C14 175.7(6)
C12 C13 C14 C15 -0.4(11)
C13 C14 C15 C16 2.0(11)
C14 C15 C16 C11 -1.6(11)
C12 C11 C16 C15 -0.4(10)
C1 C11 C16 C15 -178.2(7)
C12 C2 N21 N22 101.9(8)
C12 C2 N21 C25 -75.7(10)
C25 N21 N22 N23 0.3(8)
C2 N21 N22 N23 -177.7(7)
N21 N22 N23 C24 -0.6(8)
N22 N23 C24 C25 0.7(9)
N22 N23 C24 C3 -179.8(6)
N31 C3 C24 C25 -111.8(8)
C32 C3 C24 C25 127.9(8)
C31 C3 C24 C25 6.2(11)
N31 C3 C24 N23 68.9(8)
C32 C3 C24 N23 -51.5(9)
C31 C3 C24 N23 -173.2(7)
N23 C24 C25 N21 -0.5(9)
C3 C24 C25 N21 -179.9(7)
N22 N21 C25 C24 0.1(8)
C2 N21 C25 C24 178.0(7)
C32 C3 N31 N32 -154.9(5)
C24 C3 N31 N32 83.8(7)
C31 C3 N31 N32 -35.6(7)
C32 C3 N31 C35 27.5(8)
C24 C3 N31 C35 -93.8(7)
C31 C3 N31 C35 146.8(6)
C35 N31 N32 N33 0.9(7)
C3 N31 N32 N33 -177.1(5)
N31 N32 N33 C34 -1.6(7)
N32 N33 C34 C35 1.6(7)
N32 N33 C34 C4 -178.3(5)
N41 C4 C34 N33 74.0(7)
C42 C4 C34 N33 -166.0(6)
C41 C4 C34 N33 -41.7(8)
N41 C4 C34 C35 -105.9(7)
C42 C4 C34 C35 14.1(8)
C41 C4 C34 C35 138.4(7)
N32 N31 C35 C34 0.1(6)
C3 N31 C35 C34 177.9(5)
N33 C34 C35 N31 -1.0(6)
C4 C34 C35 N31 178.9(5)
C34 C4 N41 N42 123.1(7)
C42 C4 N41 N42 1.1(9)
C41 C4 N41 N42 -118.9(8)
C34 C4 N41 C45 -59.1(9)
C42 C4 N41 C45 178.8(7)
C41 C4 N41 C45 58.9(9)
C45 N41 N42 N43 1.8(9)
C4 N41 N42 N43 179.9(6)
N41 N42 N43 C44 1.2(10)
N42 N43 C44 C45 -3.7(10)
N42 N43 C44 C5 177.8(7)
N51 C5 C44 N43 57.1(9)
C52 C5 C44 N43 177.1(8)
C51 C5 C44 N43 -59.1(10)
N51 C5 C44 C45 -121.0(8)
C52 C5 C44 C45 -1.0(11)
C51 C5 C44 C45 122.8(9)
N42 N41 C45 C44 -4.0(8)
C4 N41 C45 C44 178.1(6)
N43 C44 C45 N41 4.6(8)
C5 C44 C45 N41 -177.1(7)
C52 C5 N51 N52 -32.0(7)
C44 C5 N51 N52 88.2(7)
C51 C5 N51 N52 -153.6(6)
C52 C5 N51 C55 153.4(6)
C44 C5 N51 C55 -86.4(7)
C51 C5 N51 C55 31.8(9)
C55 N51 N52 N53 -0.2(8)
C5 N51 N52 N53 -175.8(6)
N51 N52 N53 C54 0.2(8)
N52 N53 C54 C55 -0.1(8)
N52 N53 C54 C6 178.3(6)
N1 C6 C54 N53 -68.9(8)
C7 C6 C54 N53 173.2(6)
C8 C6 C54 N53 43.6(8)
N1 C6 C54 C55 109.0(8)
C7 C6 C54 C55 -8.9(10)
C8 C6 C54 C55 -138.5(7)
N52 N51 C55 C54 0.2(7)
C5 N51 C55 C54 175.2(6)
N53 C54 C55 N51 0.0(7)
C6 C54 C55 N51 -178.1(6)
